data_2005010
loop_
_publ_author_name
'Rabe, G. W.'
'Riede, J.'
'Schier, A.'

_publ_section_title
;
 [Li~2~(\m~3~-^<i>t^</i>Bu~2~ P)(\m~2~-^<i>t^</i>Bu~2~P)(thf)]~2~: a
 Redetermination
;
_journal_issue 6
_journal_name_full 'Acta Crystallographica Section C'
_journal_page_first 1350
_journal_page_last 1352
_journal_paper_doi 10.1107/S0108270195017094
_journal_volume 52
_journal_year 1996
_chemical_formula_iupac '[Li4 (C8 H18 P)4 (C4 H8 O)2] , C6 H14'
_chemical_formula_sum 'C46 H102 Li4 O2 P4'
_chemical_formula_weight 838.98
_space_group_IT_number 14
_symmetry_cell_setting monoclinic
_symmetry_space_group_name_Hall '-P 2yn'
_symmetry_space_group_name_H-M 'P 1 21/n 1'
_atom_type_scat_source IntTabIV
_cell_angle_alpha 90
_cell_angle_beta 97.20(2)
_cell_angle_gamma 90
_cell_formula_units_Z 2
_cell_length_a 11.533(3)
_cell_length_b 20.585(6)
_cell_length_c 12.217(2)
_cell_measurement_reflns_used 25
_cell_measurement_temperature 213
_cell_measurement_theta_max 19
_cell_measurement_theta_min 15
_cell_volume 2877.5(12)
_computing_cell_refinement 'CAD4 Software (Enraf-Nonius, 1989)'
_computing_data_collection 'CAD4 Software (Enraf-Nonius, 1989)'
_computing_data_reduction 'SDP-Plus (Enraf-Nonius, 1988); CADSHEL (Kopf & R\"ubcke, 1993)'
_computing_molecular_graphics SHELXTL-Plus
_computing_publication_material 'local programs'
_computing_structure_refinement 'SHELXL93 (Sheldrick, 1993)'
_computing_structure_solution 'SHELXTL-Plus (Siemens, 1990)'
_diffrn_measurement_device 'Enraf-Nonius CAD-4'
_diffrn_measurement_method '\w scans'
_diffrn_radiation_type MoK\a
_diffrn_radiation_wavelength 0.71073
_diffrn_reflns_av_R_equivalents 0.0351
_diffrn_reflns_limit_h_max 11
_diffrn_reflns_limit_h_min 0
_diffrn_reflns_limit_k_max 26
_diffrn_reflns_limit_k_min 0
_diffrn_reflns_limit_l_max 15
_diffrn_reflns_limit_l_min -15
_diffrn_reflns_number 6059
_diffrn_reflns_theta_max 27
_diffrn_standards_interval_time 90
_diffrn_standards_number 3
_exptl_absorpt_coefficient_mu 0.16
_exptl_absorpt_correction_type none
_exptl_crystal_colour colourless
_exptl_crystal_density_diffrn 0.968
_exptl_crystal_density_method none
_exptl_crystal_description prism
_exptl_crystal_size_max 0.50
_exptl_crystal_size_mid 0.35
_exptl_crystal_size_min 0.20
_refine_diff_density_max 0.358
_refine_diff_density_min -0.307
_refine_ls_extinction_method none
_refine_ls_goodness_of_fit_obs 1.004
_refine_ls_hydrogen_treatment 'H atoms riding'
_refine_ls_number_parameters 253
_refine_ls_number_reflns 5740
_refine_ls_R_factor_obs 0.0552
_refine_ls_shift/esd_max 0.001
_refine_ls_structure_factor_coef Fsqd
_refine_ls_weighting_details 'w = 1/[\s^2^(F) + 0.0001F^2^]'
_refine_ls_weighting_scheme calc
_refine_ls_wR_factor_obs 0.1216
_reflns_number_observed 5740
_reflns_number_total 5759
_reflns_observed_criterion I>2\s(I)
_cod_data_source_file jz1099.cif
_cod_data_source_block jz1099a
_cod_depositor_comments
;
The following automatic conversions were performed:

'_refine_ls_weighting_scheme' value ' w = 1/[\s^2^(F) + 0.0001F^2^]'
was changed to 'calc'. New tag '_refine_ls_weighting_details' was
created. The value of the new tag was set to 'w = 1/[\s^2^(F) +
0.0001F^2^]'.

Automatic conversion script
Id: cif_fix_values 3143 2015-03-26 13:38:13Z robertas 
;
_cod_original_cell_volume 2877.5
_cod_original_sg_symbol_H-M 'P 21/n'
_cod_database_code 2005010

loop_
_symmetry_equiv_pos_as_xyz
x,y,z
1/2+x,1/2-y,1/2+z
-x,-y,-z
1/2-x,1/2+y,1/2-z

loop_
_atom_site_label
_atom_site_fract_x
_atom_site_fract_y
_atom_site_fract_z
_atom_site_U_iso_or_equiv
P(1) .50280(7) .02005(4) .82926(6) .0337(2)
P(2) .27123(8) .14202(4) .95240(7) .0422(2)
C(10) .6393(3) .0567(2) .7831(2) .0438(8)
C(11) .7438(3) .0110(2) .7950(4) .0819(13)
C(12) .6226(3) .0822(2) .6651(3) .0682(11)
C(13) .6676(4) .1139(2) .8601(3) .0827(13)
C(20) .4341(3) -.0429(2) .7282(2) .0444(8)
C(21) .5219(4) -.0888(2) .6852(3) .0761(12)
C(22) .3582(3) -.0123(2) .6302(3) .0678(11)
C(23) .3546(3) -.0826(2) .7929(3) .0601(10)
C(30) .1124(3) .1198(2) .9149(3) .0555(9)
C(31) .1152(4) .0497(2) .8744(4) .0809(13)
C(32) .0410(4) .1190(2) 1.0110(4) .0822(13)
C(33) .0504(4) .1605(3) .8215(4) .100(2)
C(40) .2887(3) .2222(2) 1.0277(3) .0556(9)
C(41) .4184(4) .2354(2) 1.0380(4) .0805(13)
C(42) .2240(5) .2782(2) .9668(4) .089(2)
C(43) .2532(4) .2201(2) 1.1448(3) .0791(13)
Li(1) .4079(4) .0508(2) 1.0092(4) .0389(11)
Li(2) .3685(5) .1192(2) .7879(4) .0458(13)
O .3464(2) .17102(11) .6556(2) .0628(7)
C(1) .3127(6) .1589(2) .5445(3) .126(2)
C(2) .2827(6) .2216(3) .4890(4) .119(2)
C(3) .2777(5) .2673(2) .5770(5) .104(2)
C(4) .3502(7) .2393(2) .6696(4) .125(2)
C(5) 1.0170(6) .1122(3) .3281(5) .128(2)
C(6) .9882(6) .0817(3) .4301(6) .135(2)
C(7) 1.0140(5) .0159(3) .4474(4) .110(2)
H(111) .7277(3) -.0257(2) .7471(4) .080
H(112) .7586(3) -.0037(2) .8701(4) .080
H(113) .8112(3) .0336(2) .7758(4) .080
H(121) .6050(3) .0466(2) .6150(3) .080
H(122) .6932(3) .1031(2) .6496(3) .080
H(123) .5594(3) .1129(2) .6561(3) .080
H(131) .6782(4) .0991(2) .9352(3) .080
H(132) .6042(4) .1443(2) .8500(3) .080
H(133) .7379(4) .1346(2) .8434(3) .080
H(211) .5730(4) -.0646(2) .6441(3) .080
H(212) .4808(4) -.1209(2) .6383(3) .080
H(213) .5672(4) -.1099(2) .7464(3) .080
H(221) .4064(3) .0130(2) .5879(3) .080
H(222) .3006(3) .0152(2) .6568(3) .080
H(223) .3198(3) -.0458(2) .5845(3) .080
H(231) .4002(3) -.1026(2) .8550(3) .080
H(232) .3162(3) -.1157(2) .7462(3) .080
H(233) .2971(3) -.0546(2) .8184(3) .080
H(311) .1599(4) .0474(2) .8134(4) .080
H(312) .0368(4) .0354(2) .8512(4) .080
H(313) .1503(4) .0223(2) .9330(4) .080
H(321) .0370(4) .1622(2) 1.0399(4) .080
H(322) .0770(4) .0907(2) 1.0678(4) .080
H(323) -.0365(4) .1038(2) .9860(4) .080
H(331) .0476(4) .2050(3) .8449(4) .080
H(332) -.0278(4) .1446(3) .8023(4) .080
H(333) .0920(4) .1578(3) .7583(4) .080
H(411) .4603(4) .2003(2) 1.0765(4) .080
H(412) .4353(4) .2751(2) 1.0782(4) .080
H(413) .4420(4) .2395(2) .9657(4) .080
H(421) .1414(5) .2702(2) .9598(4) .080
H(422) .2482(5) .2822(2) .8947(4) .080
H(423) .2415(5) .3177(2) 1.0072(4) .080
H(431) .1710(4) .2116(2) 1.1405(3) .080
H(432) .2705(4) .2611(2) 1.1807(3) .080
H(433) .2959(4) .1863(2) 1.1862(3) .080
H(11) .3756(6) .1390(2) .5122(3) .150
H(12) .2461(6) .1305(2) .5360(3) .150
H(21) .2079(6) .2186(3) .4449(4) .150
H(22) .3408(6) .2338(3) .4430(4) .150
H(31) .3093(5) .3083(2) .5580(5) .150
H(32) .1990(5) .2733(2) .5931(5) .150
H(41) .3202(7) .2506(2) .7369(4) .150
H(42) .4291(7) .2547(2) .6722(4) .150
H(51) .9928(6) .1567(3) .3304(5) .150
H(52) .9760(6) .0915(3) .2642(5) .150
H(53) 1.0996(6) .1103(3) .3243(5) .150
H(61) .9055(6) .0857(3) .4317(6) .150
H(62) 1.0291(6) .1045(3) .4918(6) .150
H(71) 1.0995 .0072 .4454 .150
H(72) .9772 -.0115 .3860 .150

loop_
_geom_angle_atom_site_label_1
_geom_angle_atom_site_label_2
_geom_angle_atom_site_label_3
_geom_angle
_geom_angle_publ_flag
C(10) P(1) C(20) 111.93(14) no
C(20) P(1) Li(1) 102.0(2) no
C(20) P(1) Li(2) 102.8(2) no
C(10) P(1) Li(1) 126.6(2) no
Li(1) P(1) Li(1) 70.5(2) no
C(30) P(2) C(40) 111.8(2) no
C(40) P(2) Li(2) 122.2(2) no
C(40) P(2) Li(1) 119.8(2) no
C(13) C(10) C(11) 108.3(3) no
C(11) C(10) C(12) 108.0(3) no
C(11) C(10) P(1) 113.8(2) no
C(10) C(11) H(111) 109.7(2) no
H(111) C(11) H(112) 109.5 no
H(111) C(11) H(113) 109.5 no
C(10) C(12) H(121) 109.3(2) no
H(121) C(12) H(122) 109.5 no
H(121) C(12) H(123) 109.5 no
C(10) P(1) Li(1) 100.8(2) no
C(10) P(1) Li(2) 97.3(2) no
Li(1) P(1) Li(2) 140.9(2) no
C(20) P(1) Li(1) 121.4(2) no
Li(2) P(1) Li(1) 70.9(2) no
C(30) P(2) Li(2) 106.4(2) no
C(30) P(2) Li(1) 116.4(2) no
Li(2) P(2) Li(1) 75.4(2) no
C(13) C(10) C(12) 108.1(3) no
C(13) C(10) P(1) 104.3(2) no
C(12) C(10) P(1) 114.1(2) no
C(10) C(11) H(112) 109.3(2) no
C(10) C(11) H(113) 109.4(2) no
H(112) C(11) H(113) 109.5 no
C(10) C(12) H(122) 109.3(2) no
C(10) C(12) H(123) 109.8(2) no
H(122) C(12) H(123) 109.5 no
C(10) C(13) H(131) 109.8(2) no
H(131) C(13) H(132) 109.5 no
H(131) C(13) H(133) 109.5 no
C(23) C(20) C(21) 108.4(3) no
C(21) C(20) C(22) 109.1(3) no
C(21) C(20) P(1) 114.0(2) no
C(20) C(21) H(211) 109.6(2) no
H(211) C(21) H(212) 109.5 no
H(211) C(21) H(213) 109.5 no
C(20) C(22) H(221) 109.4(2) no
H(221) C(22) H(222) 109.5 no
H(221) C(22) H(223) 109.5 no
C(20) C(23) H(231) 109.5(2) no
H(231) C(23) H(232) 109.5 no
H(231) C(23) H(233) 109.5 no
C(32) C(30) C(33) 109.7(3) no
C(33) C(30) C(31) 107.8(4) no
C(33) C(30) P(2) 113.5(3) no
C(30) C(31) H(311) 109.5(2) no
H(311) C(31) H(312) 109.5 no
H(311) C(31) H(313) 109.5 no
C(30) C(32) H(321) 109.3(2) no
H(321) C(32) H(322) 109.5 no
H(321) C(32) H(323) 109.5 no
C(30) C(33) H(331) 109.4(3) no
H(331) C(33) H(332) 109.5 no
H(331) C(33) H(333) 109.5 no
C(41) C(40) C(42) 109.0(4) no
C(42) C(40) C(43) 107.8(3) no
C(42) C(40) P(2) 114.2(3) no
C(40) C(41) H(411) 109.7(2) no
H(411) C(41) H(412) 109.5 no
H(411) C(41) H(413) 109.5 no
C(40) C(42) H(421) 109.6(2) no
H(421) C(42) H(422) 109.5 no
H(421) C(42) H(423) 109.5 no
C(40) C(43) H(431) 109.3(2) no
H(431) C(43) H(432) 109.5 no
H(431) C(43) H(433) 109.5 no
P(2) Li(1) P(1) 145.2(2) no
P(1) Li(1) P(1) 109.5(2) no
P(1) Li(1) Li(1) 56.1(2) no
P(2) Li(1) Li(2) 51.92(13) no
P(1) Li(1) Li(2) 53.34(13) no
O Li(2) P(2) 123.5(2) no
P(2) Li(2) P(1) 108.4(2) no
P(2) Li(2) Li(1) 52.73(13) no
C(1) O C(4) 107.3(3) no
C(4) O Li(2) 116.8(3) no
O C(1) H(11) 110.2(3) no
O C(1) H(12) 109.7(3) no
H(11) C(1) H(12) 109.5 no
C(3) C(2) H(21) 110.7(3) no
C(3) C(2) H(22) 111.3(4) no
H(21) C(2) H(22) 109.5 no
C(2) C(3) H(31) 110.0(3) no
C(2) C(3) H(32) 111.5(4) no
H(31) C(3) H(32) 109.5 no
O C(4) H(41) 109.5(2) no
O C(4) H(42) 110.3(3) no
H(41) C(4) H(42) 109.5 no
C(6) C(5) H(52) 111.1(4) no
C(6) C(5) H(53) 110.8(4) no
C(10) C(13) H(132) 109.0(2) no
C(10) C(13) H(133) 109.6(2) no
H(132) C(13) H(133) 109.5 no
C(23) C(20) C(22) 107.7(3) no
C(23) C(20) P(1) 105.0(2) no
C(22) C(20) P(1) 112.3(2) no
C(20) C(21) H(212) 109.4(2) no
C(20) C(21) H(213) 109.4(2) no
H(212) C(21) H(213) 109.5 no
C(20) C(22) H(222) 109.4(2) no
C(20) C(22) H(223) 109.7(2) no
H(222) C(22) H(223) 109.5 no
C(20) C(23) H(232) 109.5(2) no
C(20) C(23) H(233) 109.4(2) no
H(232) C(23) H(233) 109.5 no
C(32) C(30) C(31) 106.1(3) no
C(32) C(30) P(2) 114.8(3) no
C(31) C(30) P(2) 104.4(2) no
C(30) C(31) H(312) 109.2(2) no
C(30) C(31) H(313) 109.8(2) no
H(312) C(31) H(313) 109.5 no
C(30) C(32) H(322) 109.8(2) no
C(30) C(32) H(323) 109.3(2) no
H(322) C(32) H(323) 109.5 no
C(30) C(33) H(332) 109.5(2) no
C(30) C(33) H(333) 109.6(2) no
H(332) C(33) H(333) 109.5 no
C(41) C(40) C(43) 107.7(3) no
C(41) C(40) P(2) 104.0(2) no
C(43) C(40) P(2) 113.9(3) no
C(40) C(41) H(412) 109.3(2) no
C(40) C(41) H(413) 109.4(2) no
H(412) C(41) H(413) 109.5 no
C(40) C(42) H(422) 109.4(2) no
C(40) C(42) H(423) 109.4(2) no
H(422) C(42) H(423) 109.5 no
C(40) C(43) H(432) 109.7(2) no
C(40) C(43) H(433) 109.4(2) no
H(432) C(43) H(433) 109.5 no
P(2) Li(1) P(1) 105.2(2) no
P(2) Li(1) Li(1) 158.5(3) no
P(1) Li(1) Li(1) 53.40(14) no
P(1) Li(1) Li(2) 162.1(2) no
Li(1) Li(1) Li(2) 106.5(2) no
O Li(2) P(1) 128.1(2) no
O Li(2) Li(1) 174.0(3) no
P(1) Li(2) Li(1) 55.76(13) no
C(1) O Li(2) 135.4(3) no
O C(1) C(2) 108.2(4) no
C(2) C(1) H(11) 109.2(4) no
C(2) C(1) H(12) 110.1(4) no
C(3) C(2) C(1) 104.9(4) no
C(1) C(2) H(21) 110.0(4) no
C(1) C(2) H(22) 110.9(4) no
C(2) C(3) C(4) 104.7(4) no
C(4) C(3) H(31) 109.9(3) no
C(4) C(3) H(32) 111.2(3) no
O C(4) C(3) 107.2(4) no
C(3) C(4) H(41) 109.9(3) no
C(3) C(4) H(42) 110.5(3) no
C(6) C(5) H(51) 106.5(4) no
H(51) C(5) H(52) 109.5 no
H(51) C(5) H(53) 109.5 no
H(52) C(5) H(53) 109.5 no
C(7) C(6) H(61) 105.8(4) no
C(7) C(6) H(62) 106.3(4) no
H(61) C(6) H(62) 109.5 no
C(6) C(7) H(71) 111.1(6) no
C(6) C(7) H(72) 112.0(6) no
H(71) C(7) H(72) 102.1(5) no
C(7) C(6) C(5) 118.4(6) no
C(5) C(6) H(61) 108.2(4) no
C(5) C(6) H(62) 108.5(4) no
C(6) C(7) C(7) 118.9(7) no
C(7) C(7) H(71) 104.9(6) no
C(7) C(7) H(72) 106.3(7) no

loop_
_geom_bond_atom_site_label_1
_geom_bond_atom_site_label_2
_geom_bond_distance
_geom_bond_publ_flag
P(1) C(10) 1.894(3) no
P(1) Li(1) 2.564(5) no
P(1) Li(1) 2.652(5) no
P(2) C(40) 1.888(4) no
P(2) Li(1) 2.493(5) no
C(10) C(11) 1.522(5) no
C(20) C(23) 1.523(4) no
C(20) C(22) 1.528(5) no
C(30) C(33) 1.521(5) no
C(40) C(41) 1.510(6) no
C(40) C(43) 1.537(5) no
Li(1) Li(1) 3.010(9) no
Li(2) O 1.926(5) no
O C(4) 1.417(5) no
C(2) C(3) 1.435(7) no
C(5) C(6) 1.470(7) no
C(7) C(7) 1.512(11) no
C(11) H(112) .96 no
C(12) H(121) .96 no
C(12) H(123) .96 no
C(13) H(132) .96 no
C(21) H(211) .96 no
C(21) H(213) .96 no
C(22) H(222) .96 no
C(23) H(231) .96 no
C(23) H(233) .96 no
C(31) H(312) .96 no
C(32) H(321) .96 no
C(32) H(323) .96 no
C(33) H(332) .96 no
C(41) H(411) .96 no
C(41) H(413) .96 no
C(42) H(422) .96 no
C(43) H(431) .96 no
C(43) H(433) .96 no
C(1) H(12) .96 no
C(2) H(22) .96 no
C(3) H(32) .96 no
C(4) H(42) .96 no
C(5) H(52) .96 no
C(6) H(61) .96 no
C(7) H(71) 1.006(6) no
P(1) C(20) 1.894(3) no
P(1) Li(2) 2.574(5) no
P(2) C(30) 1.888(4) no
P(2) Li(2) 2.466(5) no
C(10) C(13) 1.516(5) no
C(10) C(12) 1.524(4) no
C(20) C(21) 1.525(5) no
C(30) C(32) 1.516(5) no
C(30) C(31) 1.526(5) no
C(40) C(42) 1.517(5) no
Li(1) P(1) 2.564(5) no
Li(1) Li(2) 3.031(7) no
O C(1) 1.387(5) no
C(1) C(2) 1.480(6) no
C(3) C(4) 1.439(7) no
C(6) C(7) 1.398(8) no
C(11) H(111) .96 no
C(11) H(113) .96 no
C(12) H(122) .96 no
C(13) H(131) .96 no
C(13) H(133) .96 no
C(21) H(212) .96 no
C(22) H(221) .96 no
C(22) H(223) .96 no
C(23) H(232) .96 no
C(31) H(311) .96 no
C(31) H(313) .96 no
C(32) H(322) .96 no
C(33) H(331) .96 no
C(33) H(333) .96 no
C(41) H(412) .96 no
C(42) H(421) .96 no
C(42) H(423) .96 no
C(43) H(432) .96 no
C(1) H(11) .96 no
C(2) H(21) .96 no
C(3) H(31) .96 no
C(4) H(41) .96 no
C(5) H(51) .96 no
C(5) H(53) .96 no
C(6) H(62) .96 no
C(7) H(72) .991(6) no
